data_7036341
loop_
_publ_author_name
'Reddy, Eda Rami'
'Trivedi, Rajiv'
'Sarma, Akella Venkata Subrahmanya'
'Sridhar, Balasubramanian'
'Anantaraju, Hasitha Shilpa'
'Sriram, Dharmarajan'
'Yogeeswari, Perumal'
'Nagesh, Narayana'

_publ_section_title
;
 Sugar-boronate ester scaffold tethered pyridyl-imine palladium(ii)
 complexes: synthesis and their in vitro anticancer evaluation.
;
_journal_issue 40
_journal_name_full 'Dalton transactions (Cambridge, England : 2003)'
_journal_page_first 17600
_journal_page_last 17616
_journal_paper_doi 10.1039/c5dt03266k
_journal_volume 44
_journal_year 2015
_chemical_absolute_configuration rmad
_chemical_formula_moiety 'C20 H21 B Cl2 N2 O5 Pd'
_chemical_formula_sum 'C20 H21 B Cl2 N2 O5 Pd'
_chemical_formula_weight 557.50
_chemical_name_systematic
; 
 ? 
;
_space_group_IT_number 19
_symmetry_cell_setting orthorhombic
_symmetry_space_group_name_Hall 'P 2ac 2ab'
_symmetry_space_group_name_H-M 'P 21 21 21'
_atom_sites_solution_hydrogens geom
_atom_sites_solution_primary direct
_atom_sites_solution_secondary difmap
_audit_creation_method SHELXL-97
_audit_update_record
;
2014-10-31 deposited with the CCDC.
2015-09-01 downloaded from the CCDC.
;
_cell_angle_alpha 90.00
_cell_angle_beta 90.00
_cell_angle_gamma 90.00
_cell_formula_units_Z 4
_cell_length_a 9.8914(11)
_cell_length_b 10.6681(12)
_cell_length_c 22.200(2)
_cell_measurement_reflns_used 7194
_cell_measurement_temperature 294(2)
_cell_measurement_theta_max 27.92
_cell_measurement_theta_min 2.25
_cell_volume 2342.6(4)
_computing_cell_refinement 'SAINT (Bruker, 2001)'
_computing_data_collection 'SMART (Bruker, 2001)'
_computing_data_reduction SAINT
_computing_molecular_graphics 'SHELXTL/PC (Sheldrick, 1990)'
_computing_publication_material SHELXL97
_computing_structure_refinement 'SHELXL-97 (Sheldrick, 2008)'
_computing_structure_solution 'SHELXS-97 (Sheldrick, 2008)'
_diffrn_ambient_temperature 294(2)
_diffrn_measured_fraction_theta_full 0.985
_diffrn_measured_fraction_theta_max 0.985
_diffrn_measurement_device 'Bruker SMART APEX CCD area-detector'
_diffrn_measurement_device_type 'Bruker SMART APEX CCD area-detector'
_diffrn_measurement_method '\w scan'
_diffrn_radiation_monochromator graphite
_diffrn_radiation_source 'fine-focus sealed tube'
_diffrn_radiation_type MoK\a
_diffrn_radiation_wavelength 0.71073
_diffrn_reflns_av_R_equivalents 0.0218
_diffrn_reflns_av_sigmaI/netI 0.0169
_diffrn_reflns_limit_h_max 12
_diffrn_reflns_limit_h_min -13
_diffrn_reflns_limit_k_max 14
_diffrn_reflns_limit_k_min -14
_diffrn_reflns_limit_l_max 28
_diffrn_reflns_limit_l_min -28
_diffrn_reflns_number 26164
_diffrn_reflns_theta_full 27.98
_diffrn_reflns_theta_max 27.98
_diffrn_reflns_theta_min 1.83
_diffrn_standards_number 0
_exptl_absorpt_coefficient_mu 1.053
_exptl_absorpt_correction_T_max 0.92
_exptl_absorpt_correction_T_min 0.85
_exptl_absorpt_correction_type multi-scan
_exptl_absorpt_process_details 'SABABS; Bruker,2001'
_exptl_crystal_colour colorless
_exptl_crystal_density_diffrn 1.581
_exptl_crystal_density_method 'not measured'
_exptl_crystal_description block
_exptl_crystal_F_000 1120
_exptl_crystal_size_max 0.14
_exptl_crystal_size_mid 0.12
_exptl_crystal_size_min 0.06
_refine_diff_density_max 0.582
_refine_diff_density_min -0.242
_refine_diff_density_rms 0.061
_refine_ls_abs_structure_details 'Flack H D (1983), Acta Cryst. A39, 876-881'
_refine_ls_abs_structure_Flack 0.010(17)
_refine_ls_extinction_method none
_refine_ls_goodness_of_fit_ref 1.088
_refine_ls_hydrogen_treatment constr
_refine_ls_matrix_type full
_refine_ls_number_parameters 282
_refine_ls_number_reflns 5483
_refine_ls_number_restraints 0
_refine_ls_restrained_S_all 1.088
_refine_ls_R_factor_all 0.0225
_refine_ls_R_factor_gt 0.0215
_refine_ls_shift/su_max 0.001
_refine_ls_shift/su_mean 0.000
_refine_ls_structure_factor_coef Fsqd
_refine_ls_weighting_details 'calc w=1/[\s^2^(Fo^2^)+(0.0356P)^2^+0.3757P] where P=(Fo^2^+2Fc^2^)/3'
_refine_ls_weighting_scheme calc
_refine_ls_wR_factor_gt 0.0579
_refine_ls_wR_factor_ref 0.0584
_reflns_number_gt 5322
_reflns_number_total 5483
_reflns_threshold_expression I>2\s(I)
_cod_data_source_file c5dt03266k2.cif
_cod_data_source_block av42
_cod_depositor_comments 'Adding full bibliography for 7036341--7036342.cif.'
_cod_database_code 7036341

loop_
_symmetry_equiv_pos_as_xyz
'x, y, z'
'-x+1/2, -y, z+1/2'
'-x, y+1/2, -z+1/2'
'x+1/2, -y+1/2, -z'

loop_
_atom_site_label
_atom_site_type_symbol
_atom_site_fract_x
_atom_site_fract_y
_atom_site_fract_z
_atom_site_U_iso_or_equiv
_atom_site_adp_type
_atom_site_occupancy
_atom_site_symmetry_multiplicity
_atom_site_calc_flag
_atom_site_refinement_flags
B1 B 0.5278(2) 0.2507(2) 0.57806(10) 0.0357(5) Uani 1 1 d .
C1 C 0.6455(2) 0.0247(2) 0.45903(10) 0.0477(5) Uani 1 1 d .
H1 H 0.7277 0.0755 0.4562 0.057 Uiso 1 1 calc R
C2 C 0.6383(2) -0.0421(2) 0.52006(11) 0.0470(5) Uani 1 1 d .
H2 H 0.7245 -0.0419 0.5418 0.056 Uiso 1 1 calc R
C3 C 0.5261(2) 0.0271(2) 0.55315(9) 0.0397(4) Uani 1 1 d .
H3 H 0.4791 -0.0276 0.5818 0.048 Uiso 1 1 calc R
C4 C 0.4345(2) 0.0662(2) 0.50117(9) 0.0387(4) Uani 1 1 d .
H4 H 0.3806 -0.0057 0.4878 0.046 Uiso 1 1 calc R
C5 C 0.3427(2) 0.1752(3) 0.51539(12) 0.0506(6) Uani 1 1 d .
H5A H 0.3065 0.2086 0.4781 0.061 Uiso 1 1 calc R
H5B H 0.2673 0.1456 0.5395 0.061 Uiso 1 1 calc R
C6 C 0.6172(3) -0.1899(3) 0.44286(14) 0.0631(8) Uani 1 1 d .
C7 C 0.7399(4) -0.2750(4) 0.4348(2) 0.1019(15) Uani 1 1 d .
H7A H 0.7532 -0.2917 0.3927 0.153 Uiso 1 1 calc R
H7B H 0.7251 -0.3525 0.4557 0.153 Uiso 1 1 calc R
H7C H 0.8187 -0.2344 0.4508 0.153 Uiso 1 1 calc R
C8 C 0.4908(4) -0.2456(4) 0.4153(2) 0.0969(14) Uani 1 1 d .
H8A H 0.4139 -0.1955 0.4262 0.145 Uiso 1 1 calc R
H8B H 0.4785 -0.3295 0.4299 0.145 Uiso 1 1 calc R
H8C H 0.4996 -0.2470 0.3722 0.145 Uiso 1 1 calc R
C9 C 0.5967(2) 0.3671(2) 0.60931(9) 0.0373(4) Uani 1 1 d .
C10 C 0.7103(2) 0.3551(2) 0.64738(9) 0.0366(4) Uani 1 1 d .
H10 H 0.7483 0.2767 0.6541 0.044 Uiso 1 1 calc R
C11 C 0.7655(2) 0.4609(2) 0.67490(9) 0.0383(4) Uani 1 1 d .
C12 C 0.7098(3) 0.5785(2) 0.66681(13) 0.0537(6) Uani 1 1 d .
H12 H 0.7448 0.6476 0.6870 0.064 Uiso 1 1 calc R
C13 C 0.5995(3) 0.5919(3) 0.62760(16) 0.0698(9) Uani 1 1 d .
H13 H 0.5627 0.6707 0.6205 0.084 Uiso 1 1 calc R
C14 C 0.5456(3) 0.4874(3) 0.59957(12) 0.0539(6) Uani 1 1 d .
H14 H 0.4730 0.4977 0.5734 0.065 Uiso 1 1 calc R
C15 C 0.9931(2) 0.4029(2) 0.68831(9) 0.0401(5) Uani 1 1 d .
H15 H 0.9900 0.3643 0.6508 0.048 Uiso 1 1 calc R
C16 C 1.1193(2) 0.4091(2) 0.72257(9) 0.0388(4) Uani 1 1 d .
C17 C 1.2416(2) 0.3641(3) 0.70118(11) 0.0528(6) Uani 1 1 d .
H17 H 1.2463 0.3217 0.6646 0.063 Uiso 1 1 calc R
C18 C 1.3574(3) 0.3835(3) 0.73558(12) 0.0631(8) Uani 1 1 d .
H18 H 1.4408 0.3539 0.7224 0.076 Uiso 1 1 calc R
C19 C 1.3473(3) 0.4468(3) 0.78911(12) 0.0625(7) Uani 1 1 d .
H19 H 1.4240 0.4610 0.8123 0.075 Uiso 1 1 calc R
C20 C 1.2220(2) 0.4899(3) 0.80870(10) 0.0520(6) Uani 1 1 d .
H20 H 1.2162 0.5325 0.8452 0.062 Uiso 1 1 calc R
Cl1 Cl 0.97194(7) 0.59917(7) 0.88947(3) 0.05544(15) Uani 1 1 d .
Cl2 Cl 0.68984(6) 0.55050(8) 0.81612(3) 0.05871(17) Uani 1 1 d .
N1 N 0.88637(17) 0.45220(17) 0.71157(7) 0.0373(4) Uani 1 1 d .
N2 N 1.10857(17) 0.47131(19) 0.77594(8) 0.0394(4) Uani 1 1 d .
O1 O 0.6467(3) -0.0712(2) 0.41599(9) 0.0797(7) Uani 1 1 d .
O2 O 0.5922(2) -0.16505(15) 0.50517(9) 0.0633(5) Uani 1 1 d .
O3 O 0.58596(16) 0.13363(14) 0.58253(6) 0.0405(3) Uani 1 1 d .
O4 O 0.52898(18) 0.10113(17) 0.45476(7) 0.0466(4) Uani 1 1 d .
O5 O 0.41112(17) 0.27399(15) 0.54749(8) 0.0470(4) Uani 1 1 d .
Pd1 Pd 0.915041(15) 0.519785(16) 0.796775(6) 0.03638(5) Uani 1 1 d .

loop_
_atom_site_aniso_label
_atom_site_aniso_U_11
_atom_site_aniso_U_22
_atom_site_aniso_U_33
_atom_site_aniso_U_23
_atom_site_aniso_U_13
_atom_site_aniso_U_12
B1 0.0299(10) 0.0483(13) 0.0289(10) -0.0067(9) -0.0008(8) 0.0013(9)
C1 0.0439(11) 0.0484(12) 0.0507(12) -0.0084(11) 0.0114(9) -0.0031(11)
C2 0.0472(11) 0.0435(12) 0.0503(12) -0.0043(10) -0.0098(10) 0.0037(10)
C3 0.0443(10) 0.0420(10) 0.0328(9) 0.0020(9) -0.0026(8) -0.0066(10)
C4 0.0337(10) 0.0465(10) 0.0359(9) -0.0061(8) -0.0040(8) -0.0046(8)
C5 0.0318(11) 0.0654(15) 0.0547(13) -0.0192(12) -0.0129(10) 0.0048(10)
C6 0.0660(18) 0.0498(14) 0.0735(18) -0.0209(13) -0.0134(14) 0.0158(12)
C7 0.086(3) 0.092(3) 0.127(3) -0.037(3) -0.022(2) 0.046(2)
C8 0.082(3) 0.092(3) 0.117(3) -0.038(3) -0.030(2) 0.005(2)
C9 0.0294(9) 0.0481(11) 0.0346(9) -0.0073(8) -0.0028(8) 0.0011(9)
C10 0.0350(10) 0.0425(11) 0.0324(9) -0.0076(8) -0.0022(8) 0.0015(8)
C11 0.0343(9) 0.0481(12) 0.0325(9) -0.0053(9) -0.0022(8) -0.0009(9)
C12 0.0545(14) 0.0445(13) 0.0621(15) -0.0079(12) -0.0168(12) -0.0032(11)
C13 0.0695(19) 0.0438(13) 0.096(2) -0.0018(13) -0.0390(18) 0.0073(14)
C14 0.0471(11) 0.0565(14) 0.0581(14) -0.0032(12) -0.0210(10) 0.0046(11)
C15 0.0401(10) 0.0499(12) 0.0303(9) -0.0068(8) -0.0029(8) -0.0005(9)
C16 0.0358(10) 0.0490(12) 0.0316(9) -0.0016(8) -0.0017(7) -0.0030(8)
C17 0.0436(11) 0.0782(16) 0.0367(10) -0.0039(12) 0.0024(10) 0.0084(11)
C18 0.0327(11) 0.103(2) 0.0536(14) -0.0002(15) 0.0035(11) 0.0069(14)
C19 0.0364(11) 0.096(2) 0.0551(14) -0.0053(15) -0.0112(10) -0.0063(12)
C20 0.0400(11) 0.0733(17) 0.0426(11) -0.0114(12) -0.0090(9) -0.0056(11)
Cl1 0.0622(3) 0.0669(4) 0.0373(3) -0.0190(3) 0.0005(3) -0.0056(3)
Cl2 0.0383(3) 0.0814(5) 0.0564(3) -0.0088(3) 0.0119(2) -0.0032(3)
N1 0.0347(8) 0.0459(9) 0.0314(8) -0.0066(7) -0.0025(6) -0.0041(6)
N2 0.0347(8) 0.0496(9) 0.0340(7) -0.0059(7) -0.0042(6) -0.0037(8)
O1 0.127(2) 0.0597(12) 0.0521(11) -0.0170(10) 0.0163(12) 0.0117(13)
O2 0.0862(14) 0.0362(8) 0.0673(11) -0.0024(8) -0.0057(11) 0.0009(10)
O3 0.0393(7) 0.0472(8) 0.0350(7) -0.0042(6) -0.0097(7) 0.0014(7)
O4 0.0556(9) 0.0510(9) 0.0332(7) 0.0032(7) 0.0030(7) 0.0040(8)
O5 0.0357(7) 0.0535(9) 0.0518(8) -0.0162(7) -0.0136(7) 0.0081(8)
Pd1 0.03402(7) 0.04489(8) 0.03022(7) -0.00750(6) 0.00166(6) -0.00513(6)

loop_
_atom_type_symbol
_atom_type_description
_atom_type_scat_dispersion_real
_atom_type_scat_dispersion_imag
_atom_type_scat_source
C C 0.0033 0.0016 'International Tables Vol C Tables 4.2.6.8 and 6.1.1.4'
H H 0.0000 0.0000 'International Tables Vol C Tables 4.2.6.8 and 6.1.1.4'
N N 0.0061 0.0033 'International Tables Vol C Tables 4.2.6.8 and 6.1.1.4'
O O 0.0106 0.0060 'International Tables Vol C Tables 4.2.6.8 and 6.1.1.4'
Pd Pd -0.9988 1.0072 'International Tables Vol C Tables 4.2.6.8 and 6.1.1.4'
Cl Cl 0.1484 0.1585 'International Tables Vol C Tables 4.2.6.8 and 6.1.1.4'
B B 0.0013 0.0007 'International Tables Vol C Tables 4.2.6.8 and 6.1.1.4'

loop_
_geom_angle_atom_site_label_1
_geom_angle_atom_site_label_2
_geom_angle_atom_site_label_3
_geom_angle
O5 B1 O3 123.7(2)
O5 B1 C9 116.18(19)
O3 B1 C9 120.10(18)
O1 C1 O4 112.5(2)
O1 C1 C2 105.3(2)
O4 C1 C2 106.84(18)
O1 C1 H1 110.7
O4 C1 H1 110.7
C2 C1 H1 110.7
O2 C2 C3 108.9(2)
O2 C2 C1 103.73(19)
C3 C2 C1 103.59(18)
O2 C2 H2 113.2
C3 C2 H2 113.2
C1 C2 H2 113.2
O3 C3 C2 107.60(17)
O3 C3 C4 111.80(18)
C2 C3 C4 101.57(17)
O3 C3 H3 111.8
C2 C3 H3 111.8
C4 C3 H3 111.8
O4 C4 C5 109.9(2)
O4 C4 C3 103.11(16)
C5 C4 C3 114.21(18)
O4 C4 H4 109.8
C5 C4 H4 109.8
C3 C4 H4 109.8
O5 C5 C4 112.61(17)
O5 C5 H5A 109.1
C4 C5 H5A 109.1
O5 C5 H5B 109.1
C4 C5 H5B 109.1
H5A C5 H5B 107.8
O1 C6 O2 105.9(2)
O1 C6 C8 110.3(3)
O2 C6 C8 108.7(3)
O1 C6 C7 108.4(3)
O2 C6 C7 111.2(3)
C8 C6 C7 112.1(3)
C6 C7 H7A 109.5
C6 C7 H7B 109.5
H7A C7 H7B 109.5
C6 C7 H7C 109.5
H7A C7 H7C 109.5
H7B C7 H7C 109.5
C6 C8 H8A 109.5
C6 C8 H8B 109.5
H8A C8 H8B 109.5
C6 C8 H8C 109.5
H8A C8 H8C 109.5
H8B C8 H8C 109.5
C14 C9 C10 117.7(2)
C14 C9 B1 119.96(19)
C10 C9 B1 122.38(19)
C11 C10 C9 120.1(2)
C11 C10 H10 120.0
C9 C10 H10 120.0
C12 C11 C10 121.40(19)
C12 C11 N1 117.41(19)
C10 C11 N1 121.2(2)
C11 C12 C13 118.9(2)
C11 C12 H12 120.5
C13 C12 H12 120.5
C14 C13 C12 119.8(2)
C14 C13 H13 120.1
C12 C13 H13 120.1
C13 C14 C9 122.1(2)
C13 C14 H14 119.0
C9 C14 H14 119.0
N1 C15 C16 118.18(18)
N1 C15 H15 120.9
C16 C15 H15 120.9
N2 C16 C17 122.3(2)
N2 C16 C15 114.06(18)
C17 C16 C15 123.4(2)
C16 C17 C18 118.6(2)
C16 C17 H17 120.7
C18 C17 H17 120.7
C19 C18 C17 119.2(2)
C19 C18 H18 120.4
C17 C18 H18 120.4
C18 C19 C20 119.9(2)
C18 C19 H19 120.0
C20 C19 H19 120.0
N2 C20 C19 121.5(2)
N2 C20 H20 119.3
C19 C20 H20 119.3
C15 N1 C11 118.49(16)
C15 N1 Pd1 113.68(13)
C11 N1 Pd1 127.71(13)
C20 N2 C16 118.35(19)
C20 N2 Pd1 128.37(16)
C16 N2 Pd1 113.24(13)
C1 O1 C6 111.2(2)
C2 O2 C6 109.8(2)
B1 O3 C3 120.78(17)
C1 O4 C4 109.34(17)
B1 O5 C5 120.72(18)
N2 Pd1 N1 80.25(7)
N2 Pd1 Cl2 173.00(6)
N1 Pd1 Cl2 95.10(5)
N2 Pd1 Cl1 93.83(5)
N1 Pd1 Cl1 173.61(5)
Cl2 Pd1 Cl1 91.01(3)

loop_
_geom_bond_atom_site_label_1
_geom_bond_atom_site_label_2
_geom_bond_distance
B1 O5 1.362(3)
B1 O3 1.378(3)
B1 C9 1.578(3)
C1 O1 1.400(3)
C1 O4 1.415(3)
C1 C2 1.532(3)
C1 H1 0.9800
C2 O2 1.427(3)
C2 C3 1.522(3)
C2 H2 0.9800
C3 O3 1.438(3)
C3 C4 1.525(3)
C3 H3 0.9800
C4 O4 1.440(3)
C4 C5 1.509(3)
C4 H4 0.9800
C5 O5 1.441(3)
C5 H5A 0.9700
C5 H5B 0.9700
C6 O1 1.430(4)
C6 O2 1.430(4)
C6 C8 1.514(4)
C6 C7 1.526(4)
C7 H7A 0.9600
C7 H7B 0.9600
C7 H7C 0.9600
C8 H8A 0.9600
C8 H8B 0.9600
C8 H8C 0.9600
C9 C14 1.396(3)
C9 C10 1.412(3)
C10 C11 1.394(3)
C10 H10 0.9300
C11 C12 1.382(3)
C11 N1 1.449(2)
C12 C13 1.403(4)
C12 H12 0.9300
C13 C14 1.383(4)
C13 H13 0.9300
C14 H14 0.9300
C15 N1 1.287(3)
C15 C16 1.464(3)
C15 H15 0.9300
C16 N2 1.362(3)
C16 C17 1.386(3)
C17 C18 1.392(4)
C17 H17 0.9300
C18 C19 1.371(4)
C18 H18 0.9300
C19 C20 1.391(4)
C19 H19 0.9300
C20 N2 1.352(3)
C20 H20 0.9300
Cl1 Pd1 2.2953(6)
Cl2 Pd1 2.2921(6)
N1 Pd1 2.0441(16)
N2 Pd1 2.0362(17)

loop_
_geom_torsion_atom_site_label_1
_geom_torsion_atom_site_label_2
_geom_torsion_atom_site_label_3
_geom_torsion_atom_site_label_4
_geom_torsion
O1 C1 C2 O2 -18.3(3)
O4 C1 C2 O2 101.5(2)
O1 C1 C2 C3 -132.1(2)
O4 C1 C2 C3 -12.3(2)
O2 C2 C3 O3 163.57(17)
C1 C2 C3 O3 -86.5(2)
O2 C2 C3 C4 -78.9(2)
C1 C2 C3 C4 31.1(2)
O3 C3 C4 O4 75.2(2)
C2 C3 C4 O4 -39.3(2)
O3 C3 C4 C5 -44.0(2)
C2 C3 C4 C5 -158.5(2)
O4 C4 C5 O5 -71.8(3)
C3 C4 C5 O5 43.5(3)
O5 B1 C9 C14 -6.6(3)
O3 B1 C9 C14 173.3(2)
O5 B1 C9 C10 173.6(2)
O3 B1 C9 C10 -6.5(3)
C14 C9 C10 C11 1.5(3)
B1 C9 C10 C11 -178.62(19)
C9 C10 C11 C12 1.3(3)
C9 C10 C11 N1 -176.65(18)
C10 C11 C12 C13 -3.3(4)
N1 C11 C12 C13 174.8(3)
C11 C12 C13 C14 2.3(5)
C12 C13 C14 C9 0.6(5)
C10 C9 C14 C13 -2.5(4)
B1 C9 C14 C13 177.7(3)
N1 C15 C16 N2 -1.7(3)
N1 C15 C16 C17 -177.2(2)
N2 C16 C17 C18 -0.1(4)
C15 C16 C17 C18 175.1(3)
C16 C17 C18 C19 -0.3(5)
C17 C18 C19 C20 0.5(5)
C18 C19 C20 N2 -0.2(5)
C16 C15 N1 C11 172.15(19)
C16 C15 N1 Pd1 -4.2(3)
C12 C11 N1 C15 -123.1(3)
C10 C11 N1 C15 54.9(3)
C12 C11 N1 Pd1 52.6(3)
C10 C11 N1 Pd1 -129.29(18)
C19 C20 N2 C16 -0.2(4)
C19 C20 N2 Pd1 177.6(2)
C17 C16 N2 C20 0.4(4)
C15 C16 N2 C20 -175.2(2)
C17 C16 N2 Pd1 -177.7(2)
C15 C16 N2 Pd1 6.7(2)
O4 C1 O1 C6 -105.8(3)
C2 C1 O1 C6 10.2(3)
O2 C6 O1 C1 2.0(3)
C8 C6 O1 C1 119.5(3)
C7 C6 O1 C1 -117.5(3)
C3 C2 O2 C6 130.1(2)
C1 C2 O2 C6 20.3(3)
O1 C6 O2 C2 -14.6(3)
C8 C6 O2 C2 -133.1(3)
C7 C6 O2 C2 103.0(3)
O5 B1 O3 C3 1.4(3)
C9 B1 O3 C3 -178.55(17)
C2 C3 O3 B1 132.6(2)
C4 C3 O3 B1 21.9(3)
O1 C1 O4 C4 101.8(2)
C2 C1 O4 C4 -13.3(2)
C5 C4 O4 C1 155.54(18)
C3 C4 O4 C1 33.4(2)
O3 B1 O5 C5 -2.3(3)
C9 B1 O5 C5 177.6(2)
C4 C5 O5 B1 -20.6(3)
C20 N2 Pd1 N1 175.3(2)
C16 N2 Pd1 N1 -6.85(16)
C20 N2 Pd1 Cl2 -136.0(4)
C16 N2 Pd1 Cl2 41.9(5)
C20 N2 Pd1 Cl1 -2.3(2)
C16 N2 Pd1 Cl1 175.58(15)
C15 N1 Pd1 N2 5.99(17)
C11 N1 Pd1 N2 -169.95(19)
C15 N1 Pd1 Cl2 -168.72(16)
C11 N1 Pd1 Cl2 15.33(18)
C15 N1 Pd1 Cl1 28.3(6)
C11 N1 Pd1 Cl1 -147.6(4)
